data_4119008
loop_
_publ_author_name
'Takuya Oguma'
'Tsutomu Katsuki'

_publ_contact_author_email katsuscc@chem.kyushu-univ.jp
_publ_contact_author_name 'Tsutomu Katsuki'
_publ_section_title
;
 Iron-Catalyzed Dioxygen-Driven C-C Bond Formation: Oxidative
 Dearomatization of 2-Naphthols with Construction of a Chiral Quaternary
 Stereocenter
;
_journal_name_full 'Journal of the American Chemical Society'
_journal_page_first 20017
_journal_page_last 20020
_journal_paper_doi 10.1021/ja310203c
_journal_volume 134
_journal_year 2012
_chemical_absolute_configuration unk
_chemical_formula_moiety 'C14 H17 N O3'
_chemical_formula_sum 'C14 H17 N O3'
_chemical_formula_weight 247.29
_space_group_IT_number 4
_symmetry_cell_setting monoclinic
_symmetry_Int_Tables_number 4
_symmetry_space_group_name_Hall 'P 2yb'
_symmetry_space_group_name_H-M 'P 1 21 1'
_atom_sites_solution_hydrogens geom
_atom_sites_solution_primary direct
_atom_sites_solution_secondary difmap
_audit_creation_date 2012-09-25
_audit_creation_method 'by CrystalStructure 4.0'
_cell_angle_alpha 90.0000
_cell_angle_beta 95.248(5)
_cell_angle_gamma 90.0000
_cell_formula_units_Z 4
_cell_length_a 7.0718(17)
_cell_length_b 9.922(3)
_cell_length_c 19.048(5)
_cell_measurement_reflns_used 5189
_cell_measurement_temperature 293
_cell_measurement_theta_max 27.34
_cell_measurement_theta_min 2.99
_cell_volume 1330.9(6)
_computing_cell_refinement 'RAPID AUTO'
_computing_data_collection 'RAPID AUTO (Rigaku, ????)'
_computing_data_reduction 'RAPID AUTO'
_computing_molecular_graphics 'CrystalStructure 4.0'
_computing_publication_material 'CrystalStructure 4.0 (Rigaku, 2010)'
_computing_structure_refinement 'SHELXL97 (Sheldrick, 2008)'
_computing_structure_solution 'SHELXS97 (Sheldrick, 2008)'
_diffrn_ambient_temperature 293
_diffrn_detector_area_resol_mean 10.000
_diffrn_measured_fraction_theta_full 0.993
_diffrn_measured_fraction_theta_max 0.993
_diffrn_measurement_device_type 'Rigaku R-AXIS RAPID'
_diffrn_measurement_method \w
_diffrn_radiation_type 'Mo K\a'
_diffrn_radiation_wavelength 0.71075
_diffrn_reflns_av_R_equivalents 0.0446
_diffrn_reflns_limit_h_max 9
_diffrn_reflns_limit_h_min -8
_diffrn_reflns_limit_k_max 12
_diffrn_reflns_limit_k_min -12
_diffrn_reflns_limit_l_max 23
_diffrn_reflns_limit_l_min -24
_diffrn_reflns_number 5639
_diffrn_reflns_theta_full 27.43
_diffrn_reflns_theta_max 27.43
_diffrn_standards_number 0
_exptl_absorpt_coefficient_mu 0.087
_exptl_absorpt_correction_type none
_exptl_crystal_colour colorless
_exptl_crystal_density_diffrn 1.234
_exptl_crystal_description needle
_exptl_crystal_F_000 528.00
_exptl_crystal_size_max 0.900
_exptl_crystal_size_mid 0.500
_exptl_crystal_size_min 0.400
_refine_diff_density_max 0.220
_refine_diff_density_min -0.160
_refine_ls_extinction_method none
_refine_ls_goodness_of_fit_ref 1.092
_refine_ls_hydrogen_treatment constr
_refine_ls_number_parameters 325
_refine_ls_number_reflns 5512
_refine_ls_number_restraints 1
_refine_ls_R_factor_gt 0.0693
_refine_ls_shift/su_max 0.000
_refine_ls_structure_factor_coef Fsqd
_refine_ls_weighting_details 'w = 1/[\s^2^(Fo^2^)+(0.0846P)^2^+0.7505P] where P=(Fo^2^+2Fc^2^)/3'
_refine_ls_weighting_scheme calc
_refine_ls_wR_factor_ref 0.1988
_reflns_number_gt 4828
_reflns_number_total 5512
_reflns_threshold_expression F^2^>2.0\s(F^2^)
_cod_data_source_file ja310203c_si_003.cif
_cod_data_source_block comp10
_cod_database_code 4119008

loop_
_symmetry_equiv_pos_site_id
_symmetry_equiv_pos_as_xyz
1 +X,+Y,+Z
2 -X,1/2+Y,-Z

loop_
_atom_site_label
_atom_site_type_symbol
_atom_site_fract_x
_atom_site_fract_y
_atom_site_fract_z
_atom_site_U_iso_or_equiv
_atom_site_adp_type
_atom_site_occupancy
_atom_site_symmetry_multiplicity
_atom_site_calc_flag
_atom_site_refinement_flags
O1 O 0.5182(4) 0.5806(3) 0.79043(12) 0.0547(6) Uani 1.0 2 d .
O2 O 0.3022(4) 0.3197(5) 0.7871(3) 0.0953(12) Uani 1.0 2 d .
O3 O 0.5326(5) 0.2784(4) 0.72607(17) 0.0871(10) Uani 1.0 2 d .
O4 O 0.1560(4) 0.6964(4) 0.73837(16) 0.0789(10) Uani 1.0 2 d .
O5 O -0.2583(5) 0.6997(4) 0.68435(16) 0.0713(8) Uani 1.0 2 d .
O6 O -0.2137(6) 0.8601(4) 0.75883(16) 0.0849(10) Uani 1.0 2 d .
N1 N 0.4689(5) 0.3009(4) 0.78185(19) 0.0611(8) Uani 1.0 2 d .
N2 N -0.1928(4) 0.8097(4) 0.70256(16) 0.0565(8) Uani 1.0 2 d .
C1 C 0.7429(5) 0.4208(4) 0.85321(17) 0.0441(7) Uani 1.0 2 d .
C2 C 0.6336(5) 0.5568(4) 0.85469(18) 0.0492(8) Uani 1.0 2 d .
C3 C 0.5167(6) 0.5695(4) 0.9164(2) 0.0543(8) Uani 1.0 2 d .
C4 C 0.5927(6) 0.5221(4) 0.9781(2) 0.0594(9) Uani 1.0 2 d .
C5 C 0.7789(6) 0.4576(4) 0.98523(19) 0.0567(9) Uani 1.0 2 d .
C6 C 0.8808(8) 0.4444(5) 1.0519(3) 0.0737(13) Uani 1.0 2 d .
C7 C 1.0562(8) 0.3836(5) 1.0584(3) 0.0834(16) Uani 1.0 2 d .
C8 C 1.1343(7) 0.3353(5) 1.0008(4) 0.0857(16) Uani 1.0 2 d .
C9 C 1.0366(6) 0.3472(5) 0.9337(3) 0.0708(12) Uani 1.0 2 d .
C10 C 0.8587(5) 0.4084(4) 0.92543(19) 0.0521(8) Uani 1.0 2 d .
C11 C 0.6036(5) 0.2992(4) 0.84860(18) 0.0494(8) Uani 1.0 2 d .
C12 C 0.6944(7) 0.1596(4) 0.8529(3) 0.0703(12) Uani 1.0 2 d .
C13 C 0.8688(5) 0.4241(5) 0.7928(2) 0.0638(10) Uani 1.0 2 d .
C14 C 0.3300(8) 0.6423(6) 0.9078(3) 0.0808(13) Uani 1.0 2 d .
C15 C 0.1256(5) 0.9003(4) 0.66913(17) 0.0521(8) Uani 1.0 2 d .
C16 C 0.2205(5) 0.7595(4) 0.67775(19) 0.0572(9) Uani 1.0 2 d .
C17 C 0.1908(6) 0.6750(5) 0.6127(3) 0.0699(12) Uani 1.0 2 d .
C18 C 0.2029(7) 0.7382(6) 0.5519(3) 0.0784(13) Uani 1.0 2 d .
C19 C 0.2358(6) 0.8831(5) 0.5477(2) 0.0661(11) Uani 1.0 2 d .
C20 C 0.3008(8) 0.9428(8) 0.4864(3) 0.098(2) Uani 1.0 2 d .
C21 C 0.3391(8) 1.0802(10) 0.4858(4) 0.118(3) Uani 1.0 2 d .
C22 C 0.3113(9) 1.1565(8) 0.5414(5) 0.115(3) Uani 1.0 2 d .
C23 C 0.2457(7) 1.1015(6) 0.6008(3) 0.0837(14) Uani 1.0 2 d .
C24 C 0.2057(5) 0.9647(4) 0.60485(19) 0.0559(9) Uani 1.0 2 d .
C25 C -0.0922(5) 0.8879(4) 0.64858(18) 0.0527(8) Uani 1.0 2 d .
C26 C -0.1994(7) 1.0216(6) 0.6382(3) 0.0861(15) Uani 1.0 2 d .
C27 C 0.1749(8) 0.9828(6) 0.7365(3) 0.0828(14) Uani 1.0 2 d .
C28 C 0.1641(10) 0.5254(6) 0.6207(5) 0.116(3) Uani 1.0 2 d .
H1 H 0.5836 0.6123 0.7611 0.0657 Uiso 1.0 2 calc R
H4 H 0.2382 0.6451 0.7558 0.0947 Uiso 1.0 2 calc R
H2 H 0.7292 0.6285 0.8593 0.0590 Uiso 1.0 2 calc R
H4A H 0.5254 0.5302 1.0176 0.0713 Uiso 1.0 2 calc R
H6 H 0.8292 0.4769 1.0918 0.0885 Uiso 1.0 2 calc R
H7 H 1.1224 0.3755 1.1027 0.1001 Uiso 1.0 2 calc R
H8 H 1.2530 0.2942 1.0059 0.1028 Uiso 1.0 2 calc R
H9 H 1.0908 0.3140 0.8945 0.0850 Uiso 1.0 2 calc R
H11 H 0.5258 0.3069 0.8884 0.0593 Uiso 1.0 2 calc R
H12A H 0.7773 0.1500 0.8160 0.0844 Uiso 1.0 2 calc R
H12B H 0.5969 0.0921 0.8475 0.0844 Uiso 1.0 2 calc R
H12C H 0.7661 0.1489 0.8978 0.0844 Uiso 1.0 2 calc R
H13A H 0.9487 0.5024 0.7972 0.0766 Uiso 1.0 2 calc R
H13B H 0.7911 0.4275 0.7488 0.0766 Uiso 1.0 2 calc R
H13C H 0.9463 0.3445 0.7942 0.0766 Uiso 1.0 2 calc R
H14A H 0.3011 0.6771 0.9526 0.0970 Uiso 1.0 2 calc R
H14B H 0.2319 0.5810 0.8902 0.0970 Uiso 1.0 2 calc R
H14C H 0.3376 0.7154 0.8752 0.0970 Uiso 1.0 2 calc R
H16 H 0.3575 0.7740 0.6873 0.0687 Uiso 1.0 2 calc R
H18 H 0.1900 0.6883 0.5104 0.0941 Uiso 1.0 2 calc R
H20 H 0.3176 0.8903 0.4470 0.1181 Uiso 1.0 2 calc R
H21 H 0.3844 1.1192 0.4462 0.1411 Uiso 1.0 2 calc R
H22 H 0.3367 1.2484 0.5401 0.1378 Uiso 1.0 2 calc R
H23 H 0.2277 1.1568 0.6391 0.1004 Uiso 1.0 2 calc R
H25 H -0.1097 0.8383 0.6040 0.0632 Uiso 1.0 2 calc R
H26A H -0.1345 1.0790 0.6076 0.1033 Uiso 1.0 2 calc R
H26B H -0.2049 1.0650 0.6830 0.1033 Uiso 1.0 2 calc R
H26C H -0.3260 1.0046 0.6174 0.1033 Uiso 1.0 2 calc R
H27A H 0.3013 1.0181 0.7365 0.0994 Uiso 1.0 2 calc R
H27B H 0.1678 0.9259 0.7770 0.0994 Uiso 1.0 2 calc R
H27C H 0.0866 1.0559 0.7383 0.0994 Uiso 1.0 2 calc R
H28A H 0.0472 0.4984 0.5949 0.1389 Uiso 1.0 2 calc R
H28B H 0.1603 0.5037 0.6696 0.1389 Uiso 1.0 2 calc R
H28C H 0.2680 0.4786 0.6025 0.1389 Uiso 1.0 2 calc R

loop_
_atom_site_aniso_label
_atom_site_aniso_U_11
_atom_site_aniso_U_22
_atom_site_aniso_U_33
_atom_site_aniso_U_12
_atom_site_aniso_U_13
_atom_site_aniso_U_23
O1 0.0446(12) 0.0637(15) 0.0551(14) 0.0044(10) 0.0001(11) 0.0142(11)
O2 0.0442(15) 0.111(3) 0.129(3) 0.0016(17) -0.0046(17) -0.014(3)
O3 0.080(2) 0.114(3) 0.0646(19) 0.0065(19) -0.0046(16) -0.0235(19)
O4 0.0525(15) 0.107(3) 0.076(2) 0.0103(15) 0.0029(14) 0.0460(18)
O5 0.0661(17) 0.078(2) 0.0704(18) -0.0086(15) 0.0092(14) 0.0060(15)
O6 0.102(3) 0.102(3) 0.0552(17) -0.0001(19) 0.0343(16) -0.0037(16)
N1 0.0491(16) 0.0540(17) 0.078(3) 0.0020(14) -0.0059(16) -0.0114(16)
N2 0.0499(15) 0.071(2) 0.0500(17) 0.0095(15) 0.0107(13) 0.0098(15)
C1 0.0359(14) 0.0491(17) 0.0469(16) 0.0029(13) 0.0007(13) 0.0046(14)
C2 0.0482(17) 0.0419(16) 0.0553(19) -0.0013(13) -0.0065(15) 0.0058(14)
C3 0.060(2) 0.0422(16) 0.060(2) 0.0003(15) 0.0024(17) -0.0096(15)
C4 0.073(3) 0.055(2) 0.051(2) -0.0028(18) 0.0087(18) -0.0109(16)
C5 0.070(3) 0.0424(18) 0.055(2) -0.0150(16) -0.0087(17) 0.0063(15)
C6 0.098(4) 0.060(3) 0.058(3) -0.019(3) -0.018(3) 0.0070(18)
C7 0.102(4) 0.065(3) 0.074(3) -0.022(3) -0.041(3) 0.024(3)
C8 0.070(3) 0.076(3) 0.104(4) -0.000(3) -0.033(3) 0.031(3)
C9 0.052(2) 0.078(3) 0.080(3) 0.0032(19) -0.011(2) 0.019(3)
C10 0.0495(17) 0.0464(18) 0.059(2) -0.0064(14) -0.0060(15) 0.0130(15)
C11 0.0494(17) 0.0461(16) 0.0532(18) 0.0011(14) 0.0066(14) -0.0059(14)
C12 0.081(3) 0.049(2) 0.079(3) 0.0069(18) -0.001(3) -0.0031(19)
C13 0.0428(18) 0.087(3) 0.062(3) 0.0074(18) 0.0066(16) 0.018(2)
C14 0.086(3) 0.084(3) 0.073(3) 0.033(3) 0.014(3) -0.008(3)
C15 0.0519(18) 0.063(2) 0.0405(16) -0.0031(16) 0.0009(14) 0.0027(15)
C16 0.0403(16) 0.071(3) 0.059(2) 0.0043(15) -0.0014(15) 0.0202(17)
C17 0.057(3) 0.064(3) 0.089(4) 0.0131(18) 0.009(3) -0.004(3)
C18 0.072(3) 0.101(4) 0.063(3) 0.015(3) 0.006(2) -0.020(3)
C19 0.050(2) 0.094(4) 0.055(3) 0.0097(19) 0.0099(17) 0.016(2)
C20 0.070(3) 0.171(7) 0.056(3) 0.021(4) 0.020(3) 0.028(4)
C21 0.069(3) 0.178(8) 0.109(5) 0.003(4) 0.024(4) 0.092(6)
C22 0.082(4) 0.125(6) 0.138(6) -0.017(4) 0.013(4) 0.076(5)
C23 0.065(3) 0.080(3) 0.104(4) -0.008(3) 0.003(3) 0.023(3)
C24 0.0423(17) 0.074(3) 0.0508(19) -0.0036(16) 0.0010(15) 0.0140(17)
C25 0.0487(17) 0.069(3) 0.0413(16) 0.0076(15) 0.0086(14) 0.0083(15)
C26 0.080(3) 0.093(4) 0.088(4) 0.029(3) 0.024(3) 0.035(3)
C27 0.089(4) 0.100(4) 0.058(3) -0.017(3) 0.001(3) -0.019(3)
C28 0.109(5) 0.074(4) 0.163(7) 0.017(4) 0.009(5) -0.006(4)

loop_
_atom_type_symbol
_atom_type_description
_atom_type_scat_dispersion_real
_atom_type_scat_dispersion_imag
_atom_type_scat_source
C C 0.0033 0.0016
;
International Tables for Crystallography
(1992, Vol. C, Tables 4.2.6.8 and 6.1.1.4)
;
H H 0.0000 0.0000
;
International Tables for Crystallography
(1992, Vol. C, Table 6.1.1.4)
;
O O 0.0106 0.0060
;
International Tables for Crystallography
(1992, Vol. C, Tables 4.2.6.8 and 6.1.1.4)
;
N N 0.0061 0.0033
;
International Tables for Crystallography
(1992, Vol. C, Tables 4.2.6.8 and 6.1.1.4)
;

loop_
_geom_angle_atom_site_label_1
_geom_angle_atom_site_label_2
_geom_angle_atom_site_label_3
_geom_angle
_geom_angle_publ_flag
O2 N1 O3 123.0(4) yes
O2 N1 C11 118.4(4) yes
O3 N1 C11 118.5(3) yes
O5 N2 O6 123.3(4) yes
O5 N2 C25 116.9(3) yes
O6 N2 C25 119.7(4) yes
C2 C1 C10 106.1(3) yes
C2 C1 C11 111.2(3) yes
C2 C1 C13 108.7(3) yes
C10 C1 C11 105.7(3) yes
C10 C1 C13 112.2(3) yes
C11 C1 C13 112.7(3) yes
O1 C2 C1 111.9(3) yes
O1 C2 C3 110.1(3) yes
C1 C2 C3 113.4(3) yes
C2 C3 C4 117.0(4) yes
C2 C3 C14 119.8(4) yes
C4 C3 C14 123.1(4) yes
C3 C4 C5 121.7(4) yes
C4 C5 C6 120.6(4) yes
C4 C5 C10 120.2(4) yes
C6 C5 C10 119.2(4) yes
C5 C6 C7 120.3(5) yes
C6 C7 C8 120.8(5) yes
C7 C8 C9 120.2(5) yes
C8 C9 C10 120.4(5) yes
C1 C10 C5 118.4(3) yes
C1 C10 C9 122.5(4) yes
C5 C10 C9 119.0(4) yes
N1 C11 C1 112.6(3) yes
N1 C11 C12 106.5(3) yes
C1 C11 C12 116.1(3) yes
C16 C15 C24 105.7(3) yes
C16 C15 C25 111.3(3) yes
C16 C15 C27 109.1(3) yes
C24 C15 C25 105.1(3) yes
C24 C15 C27 111.9(4) yes
C25 C15 C27 113.3(4) yes
O4 C16 C15 108.3(3) yes
O4 C16 C17 113.2(4) yes
C15 C16 C17 113.0(3) yes
C16 C17 C18 116.3(4) yes
C16 C17 C28 118.6(5) yes
C18 C17 C28 124.9(6) yes
C17 C18 C19 122.4(5) yes
C18 C19 C20 121.4(5) yes
C18 C19 C24 119.6(4) yes
C20 C19 C24 119.0(5) yes
C19 C20 C21 119.5(6) yes
C20 C21 C22 120.5(8) yes
C21 C22 C23 121.0(8) yes
C22 C23 C24 121.3(6) yes
C15 C24 C19 118.5(4) yes
C15 C24 C23 122.8(4) yes
C19 C24 C23 118.6(4) yes
N2 C25 C15 112.6(3) yes
N2 C25 C26 105.9(4) yes
C15 C25 C26 115.5(4) yes
C2 O1 H1 109.468 no
C16 O4 H4 109.474 no
O1 C2 H2 107.018 no
C1 C2 H2 107.009 no
C3 C2 H2 107.005 no
C3 C4 H4A 119.161 no
C5 C4 H4A 119.163 no
C5 C6 H6 119.830 no
C7 C6 H6 119.833 no
C6 C7 H7 119.606 no
C8 C7 H7 119.604 no
C7 C8 H8 119.894 no
C9 C8 H8 119.895 no
C8 C9 H9 119.806 no
C10 C9 H9 119.809 no
N1 C11 H11 107.061 no
C1 C11 H11 107.052 no
C12 C11 H11 107.049 no
C11 C12 H12A 109.468 no
C11 C12 H12B 109.468 no
C11 C12 H12C 109.477 no
H12A C12 H12B 109.466 no
H12A C12 H12C 109.478 no
H12B C12 H12C 109.470 no
C1 C13 H13A 109.464 no
C1 C13 H13B 109.472 no
C1 C13 H13C 109.475 no
H13A C13 H13B 109.478 no
H13A C13 H13C 109.464 no
H13B C13 H13C 109.475 no
C3 C14 H14A 109.475 no
C3 C14 H14B 109.468 no
C3 C14 H14C 109.461 no
H14A C14 H14B 109.478 no
H14A C14 H14C 109.479 no
H14B C14 H14C 109.466 no
O4 C16 H16 107.336 no
C15 C16 H16 107.348 no
C17 C16 H16 107.346 no
C17 C18 H18 118.785 no
C19 C18 H18 118.783 no
C19 C20 H20 120.225 no
C21 C20 H20 120.228 no
C20 C21 H21 119.733 no
C22 C21 H21 119.734 no
C21 C22 H22 119.501 no
C23 C22 H22 119.514 no
C22 C23 H23 119.368 no
C24 C23 H23 119.381 no
N2 C25 H25 107.519 no
C15 C25 H25 107.518 no
C26 C25 H25 107.512 no
C25 C26 H26A 109.474 no
C25 C26 H26B 109.468 no
C25 C26 H26C 109.475 no
H26A C26 H26B 109.470 no
H26A C26 H26C 109.476 no
H26B C26 H26C 109.465 no
C15 C27 H27A 109.473 no
C15 C27 H27B 109.474 no
C15 C27 H27C 109.473 no
H27A C27 H27B 109.465 no
H27A C27 H27C 109.475 no
H27B C27 H27C 109.466 no
C17 C28 H28A 109.467 no
C17 C28 H28B 109.474 no
C17 C28 H28C 109.465 no
H28A C28 H28B 109.477 no
H28A C28 H28C 109.468 no
H28B C28 H28C 109.477 no

loop_
_geom_bond_atom_site_label_1
_geom_bond_atom_site_label_2
_geom_bond_distance
_geom_bond_publ_flag
O1 C2 1.428(4) yes
O2 N1 1.206(5) yes
O3 N1 1.212(5) yes
O4 C16 1.425(5) yes
O5 N2 1.223(5) yes
O6 N2 1.204(5) yes
N1 C11 1.518(5) yes
N2 C25 1.516(5) yes
C1 C2 1.556(5) yes
C1 C10 1.540(5) yes
C1 C11 1.554(5) yes
C1 C13 1.519(6) yes
C2 C3 1.503(6) yes
C3 C4 1.333(6) yes
C3 C14 1.501(7) yes
C4 C5 1.458(6) yes
C5 C6 1.408(6) yes
C5 C10 1.405(6) yes
C6 C7 1.375(8) yes
C7 C8 1.360(8) yes
C8 C9 1.400(8) yes
C9 C10 1.393(6) yes
C11 C12 1.526(6) yes
C15 C16 1.552(6) yes
C15 C24 1.535(6) yes
C15 C25 1.559(5) yes
C15 C27 1.535(6) yes
C16 C17 1.495(6) yes
C17 C18 1.328(7) yes
C17 C28 1.506(8) yes
C18 C19 1.460(8) yes
C19 C20 1.422(8) yes
C19 C24 1.389(6) yes
C20 C21 1.390(13) yes
C21 C22 1.331(12) yes
C22 C23 1.375(10) yes
C23 C24 1.390(7) yes
C25 C26 1.532(7) yes
O1 H1 0.820 no
O4 H4 0.820 no
C2 H2 0.980 no
C4 H4A 0.930 no
C6 H6 0.930 no
C7 H7 0.930 no
C8 H8 0.930 no
C9 H9 0.930 no
C11 H11 0.980 no
C12 H12A 0.960 no
C12 H12B 0.960 no
C12 H12C 0.960 no
C13 H13A 0.960 no
C13 H13B 0.960 no
C13 H13C 0.960 no
C14 H14A 0.960 no
C14 H14B 0.960 no
C14 H14C 0.960 no
C16 H16 0.980 no
C18 H18 0.930 no
C20 H20 0.930 no
C21 H21 0.930 no
C22 H22 0.930 no
C23 H23 0.930 no
C25 H25 0.980 no
C26 H26A 0.960 no
C26 H26B 0.960 no
C26 H26C 0.960 no
C27 H27A 0.960 no
C27 H27B 0.960 no
C27 H27C 0.960 no
C28 H28A 0.960 no
C28 H28B 0.960 no
C28 H28C 0.960 no

loop_
_geom_contact_atom_site_label_1
_geom_contact_atom_site_label_2
_geom_contact_distance
_geom_contact_publ_flag
_geom_contact_site_symmetry_2
O1 O2 3.003(5) no .
O1 O3 3.244(5) no .
O1 N1 2.799(5) no .
O1 C11 3.043(5) no .
O1 C13 2.922(5) no .
O1 C14 2.773(6) no .
O2 C1 3.403(5) no .
O2 C2 3.483(5) no .
O2 C12 3.339(6) no .
O3 C1 3.068(5) no .
O3 C12 2.833(6) no .
O3 C13 2.968(6) no .
O4 O5 3.015(4) no .
O4 O6 3.132(5) no .
O4 N2 2.740(5) no .
O4 C25 3.011(5) no .
O4 C27 2.844(7) no .
O4 C28 2.817(8) no .
O5 C15 3.400(5) no .
O5 C16 3.451(5) no .
O5 C17 3.578(6) no .
O5 C26 3.349(7) no .
O6 C15 3.096(6) no .
O6 C26 2.811(7) no .
O6 C27 3.071(7) no .
N1 C2 3.071(5) no .
N1 C13 3.071(5) no .
N2 C16 3.044(5) no .
N2 C17 3.595(6) no .
N2 C27 3.134(7) no .
C1 C4 2.873(6) no .
C2 C5 2.782(5) no .
C3 C10 2.891(5) no .
C3 C11 3.063(5) no .
C4 C11 3.318(6) no .
C5 C8 2.783(7) no .
C5 C11 3.192(5) no .
C6 C9 2.769(7) no .
C7 C10 2.789(7) no .
C9 C11 3.365(6) no .
C9 C12 3.318(6) no .
C9 C13 2.935(6) no .
C10 C12 3.010(6) no .
C12 C13 3.159(7) no .
C15 C18 2.846(7) no .
C16 C19 2.776(6) no .
C17 C24 2.880(6) no .
C17 C25 3.031(6) no .
C18 C25 3.265(7) no .
C19 C22 2.769(10) no .
C19 C25 3.146(6) no .
C20 C23 2.745(9) no .
C21 C24 2.782(9) no .
C23 C25 3.380(7) no .
C23 C26 3.384(8) no .
C23 C27 2.925(8) no .
C24 C26 3.043(7) no .
C26 C27 3.124(7) no .
O1 O4 2.898(4) no .
O1 O5 2.926(4) no 1_655
O1 O6 3.443(5) no 1_655
O1 N2 3.574(5) no 1_655
O1 C16 3.371(5) no .
O2 C9 3.517(7) no 1_455
O2 C13 3.247(5) no 1_455
O2 C27 3.571(7) no 1_545
O3 C23 3.464(7) no 1_545
O4 O1 2.898(4) no .
O4 C13 3.589(6) no 1_455
O4 C14 3.390(6) no .
O5 O1 2.926(4) no 1_455
O5 C13 3.494(6) no 1_455
O5 C21 3.449(9) no 2_546
O6 O1 3.443(5) no 1_455
O6 C7 3.564(6) no 2_657
O6 C12 3.561(6) no 1_465
N2 O1 3.574(5) no 1_455
C6 C14 3.464(7) no 2_647
C7 O6 3.564(6) no 2_647
C7 C12 3.594(7) no 2_757
C9 O2 3.517(7) no 1_655
C12 O6 3.561(6) no 1_645
C12 C7 3.594(7) no 2_747
C13 O2 3.247(5) no 1_655
C13 O4 3.589(6) no 1_655
C13 O5 3.494(6) no 1_655
C14 O4 3.390(6) no .
C14 C6 3.464(7) no 2_657
C16 O1 3.371(5) no .
C21 O5 3.449(9) no 2_556
C23 O3 3.464(7) no 1_565
C27 O2 3.571(7) no 1_565
O1 H11 3.2921 no .
O1 H13A 3.1332 no .
O1 H13B 2.6341 no .
O1 H14B 2.8999 no .
O1 H14C 2.5304 no .
O2 H1 3.5793 no .
O2 H11 2.3841 no .
O2 H12B 3.2141 no .
O2 H14B 3.3170 no .
O3 H1 3.3927 no .
O3 H11 3.1101 no .
O3 H12A 2.6477 no .
O3 H12B 2.9632 no .
O3 H13B 2.3608 no .
O3 H13C 3.1594 no .
O4 H25 3.3445 no .
O4 H27A 3.3537 no .
O4 H27B 2.3915 no .
O4 H27C 3.5998 no .
O4 H28A 3.3958 no .
O4 H28B 2.3196 no .
O4 H28C 3.5180 no .
O5 H25 2.3734 no .
O5 H26C 3.3014 no .
O5 H28A 3.4969 no .
O5 H28B 3.5741 no .
O6 H25 3.1120 no .
O6 H26B 2.4986 no .
O6 H26C 3.0916 no .
O6 H27B 2.7664 no .
O6 H27C 2.9302 no .
N1 H1 3.2279 no .
N1 H12A 2.6765 no .
N1 H12B 2.5435 no .
N1 H12C 3.2745 no .
N1 H13B 2.7252 no .
N1 H13C 3.3906 no .
N2 H4 3.5248 no .
N2 H26A 3.2728 no .
N2 H26B 2.5604 no .
N2 H26C 2.6420 no .
N2 H27B 3.0300 no .
N2 H27C 3.1758 no .
C1 H1 2.7562 no .
C1 H9 2.7280 no .
C1 H12A 2.7946 no .
C1 H12B 3.4191 no .
C1 H12C 2.8281 no .
C2 H4A 3.2732 no .
C2 H11 2.6885 no .
C2 H13A 2.6273 no .
C2 H13B 2.7134 no .
C2 H13C 3.3340 no .
C2 H14A 3.3525 no .
C2 H14B 2.9893 no .
C2 H14C 2.6761 no .
C3 H1 3.0669 no .
C3 H11 2.6608 no .
C4 H2 2.7499 no .
C4 H6 2.6507 no .
C4 H11 2.7472 no .
C4 H14A 2.5833 no .
C4 H14B 2.9793 no .
C4 H14C 3.1830 no .
C5 H2 2.9318 no .
C5 H7 3.2522 no .
C5 H9 3.2523 no .
C5 H11 2.8698 no .
C5 H12C 3.4837 no .
C6 H4A 2.6778 no .
C6 H8 3.2152 no .
C7 H9 3.2275 no .
C8 H6 3.2127 no .
C9 H7 3.2320 no .
C9 H12A 3.3863 no .
C9 H12C 2.7855 no .
C9 H13A 3.0382 no .
C9 H13C 2.6763 no .
C10 H2 2.6431 no .
C10 H4A 3.2947 no .
C10 H6 3.2664 no .
C10 H8 3.2597 no .
C10 H11 2.5980 no .
C10 H12A 3.3207 no .
C10 H12C 2.6962 no .
C10 H13A 2.7438 no .
C10 H13B 3.3600 no .
C10 H13C 2.7046 no .
C11 H1 3.5221 no .
C11 H2 3.3873 no .
C11 H9 3.4795 no .
C11 H13A 3.3792 no .
C11 H13B 2.7298 no .
C11 H13C 2.7581 no .
C12 H9 3.2295 no .
C12 H13B 3.4219 no .
C12 H13C 2.8552 no .
C13 H1 2.7743 no .
C13 H2 2.6315 no .
C13 H9 2.6188 no .
C13 H11 3.3708 no .
C13 H12A 2.8395 no .
C13 H12C 3.5003 no .
C14 H1 3.4682 no .
C14 H2 3.0523 no .
C14 H4A 2.6435 no .
C15 H4 3.0875 no .
C15 H23 2.7207 no .
C15 H26A 2.7387 no .
C15 H26B 2.8835 no .
C15 H26C 3.4152 no .
C16 H18 3.2536 no .
C16 H25 2.7274 no .
C16 H27A 2.8355 no .
C16 H27B 2.5623 no .
C16 H27C 3.3277 no .
C16 H28A 3.2167 no .
C16 H28B 2.5761 no .
C16 H28C 3.1665 no .
C17 H4 2.7313 no .
C17 H25 2.6657 no .
C18 H16 2.7320 no .
C18 H20 2.6878 no .
C18 H25 2.6947 no .
C18 H28A 2.7766 no .
C18 H28B 3.2647 no .
C18 H28C 2.7735 no .
C19 H16 2.9275 no .
C19 H21 3.2708 no .
C19 H23 3.2291 no .
C19 H25 2.7928 no .
C19 H26A 3.5335 no .
C20 H18 2.6960 no .
C20 H22 3.2021 no .
C21 H23 3.1847 no .
C22 H20 3.1979 no .
C22 H26A 3.5847 no .
C23 H21 3.1936 no .
C23 H26A 2.7126 no .
C23 H27A 2.7068 no .
C23 H27C 2.9784 no .
C24 H16 2.6247 no .
C24 H18 3.2763 no .
C24 H20 3.2631 no .
C24 H22 3.2429 no .
C24 H25 2.5577 no .
C24 H26A 2.6646 no .
C24 H26B 3.5257 no .
C24 H27A 2.5905 no .
C24 H27B 3.3365 no .
C24 H27C 2.8959 no .
C25 H16 3.3921 no .
C25 H23 3.5136 no .
C25 H27A 3.3705 no .
C25 H27B 2.9466 no .
C25 H27C 2.6273 no .
C26 H23 3.3037 no .
C26 H27C 2.6721 no .
C27 H4 3.3956 no .
C27 H16 2.6563 no .
C27 H23 2.5879 no .
C27 H25 3.3990 no .
C27 H26A 3.2779 no .
C27 H26B 2.9021 no .
C28 H4 2.8397 no .
C28 H16 3.0417 no .
C28 H18 2.6700 no .
H1 H2 2.0574 no .
H1 H13A 2.8292 no .
H1 H13B 2.3734 no .
H1 H14C 3.0793 no .
H4 H16 2.0617 no .
H4 H27B 2.8654 no .
H4 H28A 3.5458 no .
H4 H28B 2.1910 no .
H4 H28C 3.3787 no .
H2 H4A 3.5926 no .
H2 H11 3.5641 no .
H2 H13A 2.3905 no .
H2 H13B 2.9616 no .
H2 H13C 3.4906 no .
H2 H14C 2.9417 no .
H4A H6 2.5177 no .
H4A H11 3.3105 no .
H4A H14A 2.4107 no .
H4A H14B 3.0869 no .
H4A H14C 3.4406 no .
H6 H7 2.2969 no .
H7 H8 2.2832 no .
H8 H9 2.3258 no .
H9 H12A 3.0324 no .
H9 H12C 2.8264 no .
H9 H13A 2.7573 no .
H9 H13B 3.5203 no .
H9 H13C 2.1052 no .
H11 H12A 2.8179 no .
H11 H12B 2.3403 no .
H11 H12C 2.3071 no .
H11 H13B 3.5965 no .
H11 H14B 3.4244 no .
H12A H13B 3.0415 no .
H12A H13C 2.3273 no .
H12C H13C 3.1220 no .
H16 H18 3.5721 no .
H16 H25 3.5896 no .
H16 H27A 2.6390 no .
H16 H27B 2.7213 no .
H16 H27C 3.5742 no .
H16 H28B 3.0279 no .
H16 H28C 3.3792 no .
H18 H20 2.5477 no .
H18 H25 3.2522 no .
H18 H28A 2.7312 no .
H18 H28B 3.5659 no .
H18 H28C 2.7445 no .
H20 H21 2.3196 no .
H21 H22 2.2505 no .
H22 H23 2.2895 no .
H23 H26A 2.6898 no .
H23 H26B 3.3704 no .
H23 H27A 2.3305 no .
H23 H27B 3.5408 no .
H23 H27C 2.4335 no .
H25 H26A 2.3956 no .
H25 H26B 2.8219 no .
H25 H26C 2.2802 no .
H25 H27C 3.5337 no .
H25 H28A 3.5588 no .
H26A H27C 2.8254 no .
H26B H27B 3.3461 no .
H26B H27C 2.2299 no .
H26C H27C 3.5846 no .
O1 H4 2.1275 no .
O1 H16 2.9025 no .
O1 H28B 3.3495 no .
O2 H4 3.3063 no .
O2 H9 2.6437 no 1_455
O2 H13A 3.1082 no 1_455
O2 H13C 2.5452 no 1_455
O2 H23 3.2507 no 1_545
O2 H27A 3.1441 no 1_545
O2 H27C 3.1276 no 1_545
O2 H28B 2.9892 no .
O3 H23 2.8628 no 1_545
O3 H26B 2.9799 no 1_645
O3 H27A 3.0730 no 1_545
O3 H28B 3.5452 no .
O3 H28C 3.4907 no .
O4 H1 3.1286 no .
O4 H13A 2.7218 no 1_455
O4 H14B 3.1103 no .
O4 H14C 2.8038 no .
O5 H1 2.1069 no 1_455
O5 H2 3.4160 no 1_455
O5 H13A 3.1651 no 1_455
O5 H13B 2.9739 no 1_455
O5 H16 2.8209 no 1_455
O5 H21 2.6850 no 2_546
O6 H1 2.8478 no 1_455
O6 H2 3.0407 no 1_455
O6 H7 2.6619 no 2_657
O6 H12A 3.0786 no 1_465
O6 H12B 3.2186 no 1_465
O6 H16 3.3202 no 1_455
N1 H9 3.5808 no 1_455
N1 H23 3.3915 no 1_545
N1 H27A 3.1369 no 1_545
N1 H28B 3.5396 no .
N2 H1 2.8111 no 1_455
N2 H2 3.5713 no 1_455
N2 H16 3.1863 no 1_455
N2 H21 3.5684 no 2_546
C2 H4 3.3426 no .
C2 H8 3.5847 no 2_757
C3 H4 3.5632 no .
C3 H8 3.0612 no 2_757
C4 H8 3.3765 no 1_455
C4 H8 2.9175 no 2_757
C5 H8 3.3517 no 2_757
C5 H14A 3.0968 no 2_647
C6 H12C 3.2913 no 2_757
C6 H14A 2.9449 no 2_647
C6 H14C 3.1412 no 2_647
C6 H27B 3.3129 no 2_647
C7 H2 3.2754 no 2_747
C7 H12B 3.5639 no 2_757
C7 H12C 3.0016 no 2_757
C7 H14A 3.2450 no 2_647
C7 H14C 3.5763 no 2_647
C8 H2 3.4305 no 2_747
C8 H4A 3.3660 no 1_655
C8 H14B 3.3359 no 1_655
C9 H14B 2.8618 no 1_655
C10 H14A 3.5238 no 2_647
C10 H14B 3.2673 no 1_655
C12 H4A 3.2948 no 2_647
C12 H7 3.1846 no 2_747
C12 H26B 3.5047 no 1_645
C13 H4 3.5304 no 1_655
C13 H14B 3.4036 no 1_655
C13 H28B 3.3557 no 1_655
C14 H4 2.9091 no .
C14 H6 3.5051 no 2_657
C14 H8 3.5750 no 2_757
C14 H13A 3.5492 no 1_455
C16 H1 3.2407 no .
C17 H21 3.3473 no 2_646
C18 H21 3.1452 no 2_646
C18 H26A 3.4191 no 2_546
C19 H26C 3.4737 no 1_655
C19 H28A 3.4201 no 2_556
C20 H22 3.2837 no 2_646
C20 H26C 3.5161 no 1_655
C20 H28A 2.8391 no 2_556
C21 H18 3.4933 no 2_656
C21 H25 3.4059 no 2_556
C21 H26C 3.3720 no 1_655
C21 H28A 3.1167 no 2_556
C21 H28C 3.5236 no 2_656
C22 H20 3.4947 no 2_656
C22 H25 3.4971 no 2_556
C22 H26C 3.2038 no 1_655
C22 H28C 3.4239 no 1_565
C23 H26C 3.1660 no 1_655
C24 H26C 3.3222 no 1_655
C26 H18 3.2828 no 2_556
C27 H6 3.2730 no 2_657
C28 H22 3.4263 no 1_545
H1 O4 3.1286 no .
H1 O5 2.1069 no 1_655
H1 O6 2.8478 no 1_655
H1 N2 2.8111 no 1_655
H1 C16 3.2407 no .
H1 H4 2.4569 no .
H1 H16 2.5875 no .
H1 H28B 3.4941 no .
H4 O1 2.1275 no .
H4 O2 3.3063 no .
H4 C2 3.3426 no .
H4 C3 3.5632 no .
H4 C13 3.5304 no 1_455
H4 C14 2.9091 no .
H4 H1 2.4569 no .
H4 H13A 2.6664 no 1_455
H4 H14B 2.6413 no .
H4 H14C 2.4205 no .
H2 O5 3.4160 no 1_655
H2 O6 3.0407 no 1_655
H2 N2 3.5713 no 1_655
H2 C7 3.2754 no 2_757
H2 C8 3.4305 no 2_757
H2 H7 2.7367 no 2_757
H2 H8 3.0403 no 2_757
H2 H14B 3.5813 no 1_655
H4A C8 3.3660 no 1_455
H4A C12 3.2948 no 2_657
H4A H8 3.0279 no 1_455
H4A H8 3.1054 no 2_757
H4A H11 3.3158 no 2_657
H4A H12B 2.8527 no 2_657
H4A H12C 2.9734 no 2_657
H6 C14 3.5051 no 2_647
H6 C27 3.2730 no 2_647
H6 H9 3.3987 no 2_757
H6 H12A 3.5896 no 2_757
H6 H12B 3.5157 no 2_657
H6 H12C 3.3230 no 2_757
H6 H14A 3.2042 no 2_647
H6 H14C 2.9414 no 2_647
H6 H27A 3.5032 no 2_647
H6 H27B 2.5481 no 2_647
H6 H27C 3.3294 no 2_647
H7 O6 2.6619 no 2_647
H7 C12 3.1846 no 2_757
H7 H2 2.7367 no 2_747
H7 H12A 3.1810 no 2_757
H7 H12B 3.0190 no 2_757
H7 H12C 2.8255 no 2_757
H7 H27B 3.2514 no 2_647
H8 C2 3.5847 no 2_747
H8 C3 3.0612 no 2_747
H8 C4 3.3765 no 1_655
H8 C4 2.9175 no 2_747
H8 C5 3.3517 no 2_747
H8 C14 3.5750 no 2_747
H8 H2 3.0403 no 2_747
H8 H4A 3.0279 no 1_655
H8 H4A 3.1054 no 2_747
H8 H11 3.0885 no 1_655
H8 H14A 3.3858 no 2_747
H8 H14B 3.5952 no 1_655
H8 H14C 3.5950 no 2_747
H9 O2 2.6437 no 1_655
H9 N1 3.5808 no 1_655
H9 H6 3.3987 no 2_747
H9 H11 3.0896 no 1_655
H9 H14B 2.8345 no 1_655
H11 H4A 3.3158 no 2_647
H11 H8 3.0885 no 1_455
H11 H9 3.0896 no 1_455
H11 H14A 3.4129 no 2_647
H12A O6 3.0786 no 1_645
H12A H6 3.5896 no 2_747
H12A H7 3.1810 no 2_747
H12A H26B 2.6843 no 1_645
H12A H27C 2.9042 no 1_645
H12B O6 3.2186 no 1_645
H12B C7 3.5639 no 2_747
H12B H4A 2.8527 no 2_647
H12B H6 3.5157 no 2_647
H12B H7 3.0190 no 2_747
H12B H26B 3.5580 no 1_645
H12B H27A 2.9285 no 1_545
H12C C6 3.2913 no 2_747
H12C C7 3.0016 no 2_747
H12C H4A 2.9734 no 2_647
H12C H6 3.3230 no 2_747
H12C H7 2.8255 no 2_747
H12C H14A 2.9439 no 2_647
H13A O2 3.1082 no 1_655
H13A O4 2.7218 no 1_655
H13A O5 3.1651 no 1_655
H13A C14 3.5492 no 1_655
H13A H4 2.6664 no 1_655
H13A H14B 2.6656 no 1_655
H13A H28B 2.9676 no 1_655
H13B O5 2.9739 no 1_655
H13B H28B 3.2224 no 1_655
H13C O2 2.5452 no 1_655
H13C H14B 3.4998 no 1_655
H13C H26B 3.5932 no 1_645
H13C H27C 3.2424 no 1_645
H13C H28B 3.3275 no 1_655
H14A C5 3.0968 no 2_657
H14A C6 2.9449 no 2_657
H14A C7 3.2450 no 2_657
H14A C10 3.5238 no 2_657
H14A H6 3.2042 no 2_657
H14A H8 3.3858 no 2_757
H14A H11 3.4129 no 2_657
H14A H12C 2.9439 no 2_657
H14B O4 3.1103 no .
H14B C8 3.3359 no 1_455
H14B C9 2.8618 no 1_455
H14B C10 3.2673 no 1_455
H14B C13 3.4036 no 1_455
H14B H4 2.6413 no .
H14B H2 3.5813 no 1_455
H14B H8 3.5952 no 1_455
H14B H9 2.8345 no 1_455
H14B H13A 2.6656 no 1_455
H14B H13C 3.4998 no 1_455
H14C O4 2.8038 no .
H14C C6 3.1412 no 2_657
H14C C7 3.5763 no 2_657
H14C H4 2.4205 no .
H14C H6 2.9414 no 2_657
H14C H8 3.5950 no 2_757
H14C H27B 2.9814 no .
H16 O1 2.9025 no .
H16 O5 2.8209 no 1_655
H16 O6 3.3202 no 1_655
H16 N2 3.1863 no 1_655
H16 H1 2.5875 no .
H16 H26C 3.5451 no 1_655
H18 C21 3.4933 no 2_646
H18 C26 3.2828 no 2_546
H18 H21 3.1241 no 2_646
H18 H26A 2.4940 no 2_546
H18 H26C 3.2544 no 2_546
H20 C22 3.4947 no 2_646
H20 H22 2.8128 no 2_646
H20 H26A 3.4722 no 2_546
H20 H28A 2.8396 no 2_556
H20 H28C 3.2783 no 2_656
H21 O5 2.6850 no 2_556
H21 N2 3.5684 no 2_556
H21 C17 3.3473 no 2_656
H21 C18 3.1452 no 2_656
H21 H18 3.1241 no 2_656
H21 H25 3.0120 no 2_556
H21 H28A 3.3054 no 2_556
H21 H28C 3.0434 no 2_656
H22 C20 3.2837 no 2_656
H22 C28 3.4263 no 1_565
H22 H20 2.8128 no 2_656
H22 H25 3.1768 no 2_556
H22 H28A 3.4396 no 1_565
H22 H28C 2.6401 no 1_565
H23 O2 3.2507 no 1_565
H23 O3 2.8628 no 1_565
H23 N1 3.3915 no 1_565
H23 H26C 3.5569 no 1_655
H23 H28B 3.5300 no 1_565
H23 H28C 3.2857 no 1_565
H25 C21 3.4059 no 2_546
H25 C22 3.4971 no 2_546
H25 H21 3.0120 no 2_546
H25 H22 3.1768 no 2_546
H26A C18 3.4191 no 2_556
H26A H18 2.4940 no 2_556
H26A H20 3.4722 no 2_556
H26B O3 2.9799 no 1_465
H26B C12 3.5047 no 1_465
H26B H12A 2.6843 no 1_465
H26B H12B 3.5580 no 1_465
H26B H13C 3.5932 no 1_465
H26C C19 3.4737 no 1_455
H26C C20 3.5161 no 1_455
H26C C21 3.3720 no 1_455
H26C C22 3.2038 no 1_455
H26C C23 3.1660 no 1_455
H26C C24 3.3222 no 1_455
H26C H16 3.5451 no 1_455
H26C H18 3.2544 no 2_556
H26C H23 3.5569 no 1_455
H27A O2 3.1441 no 1_565
H27A O3 3.0730 no 1_565
H27A N1 3.1369 no 1_565
H27A H6 3.5032 no 2_657
H27A H12B 2.9285 no 1_565
H27B C6 3.3129 no 2_657
H27B H6 2.5481 no 2_657
H27B H7 3.2514 no 2_657
H27B H14C 2.9814 no .
H27C O2 3.1276 no 1_565
H27C H6 3.3294 no 2_657
H27C H12A 2.9042 no 1_465
H27C H13C 3.2424 no 1_465
H28A C19 3.4201 no 2_546
H28A C20 2.8391 no 2_546
H28A C21 3.1167 no 2_546
H28A H20 2.8396 no 2_546
H28A H21 3.3054 no 2_546
H28A H22 3.4396 no 1_545
H28B O1 3.3495 no .
H28B O2 2.9892 no .
H28B O3 3.5452 no .
H28B N1 3.5396 no .
H28B C13 3.3557 no 1_455
H28B H1 3.4941 no .
H28B H13A 2.9676 no 1_455
H28B H13B 3.2224 no 1_455
H28B H13C 3.3275 no 1_455
H28B H23 3.5300 no 1_545
H28C O3 3.4907 no .
H28C C21 3.5236 no 2_646
H28C C22 3.4239 no 1_545
H28C H20 3.2783 no 2_646
H28C H21 3.0434 no 2_646
H28C H22 2.6401 no 1_545
H28C H23 3.2857 no 1_545

loop_
_geom_hbond_atom_site_label_D
_geom_hbond_atom_site_label_H
_geom_hbond_atom_site_label_A
_geom_hbond_site_symmetry_A
_geom_hbond_distance_DA
_geom_hbond_distance_DH
_geom_hbond_distance_HA
_geom_hbond_angle_DHA
_geom_hbond_publ_flag
O1 H1 O5 1_655 2.926(4) 0.820 2.107 177.5 no
O4 H4 O1 . 2.898(4) 0.820 2.127 156.6 no

loop_
_geom_torsion_atom_site_label_1
_geom_torsion_atom_site_label_2
_geom_torsion_atom_site_label_3
_geom_torsion_atom_site_label_4
_geom_torsion
_geom_torsion_publ_flag
O2 N1 C11 C1 -112.5(4) no
O2 N1 C11 C12 119.1(4) no
O3 N1 C11 C1 70.2(5) no
O3 N1 C11 C12 -58.2(4) no
O5 N2 C25 C15 -111.9(3) no
O5 N2 C25 C26 121.0(3) no
O6 N2 C25 C15 72.0(4) no
O6 N2 C25 C26 -55.1(4) no
C2 C1 C10 C5 35.8(4) no
C2 C1 C10 C9 -146.0(3) no
C10 C1 C2 O1 -179.5(3) no
C10 C1 C2 C3 -54.2(3) no
C2 C1 C11 N1 61.7(4) no
C2 C1 C11 C12 -175.2(3) no
C11 C1 C2 O1 -65.1(4) no
C11 C1 C2 C3 60.3(4) no
C13 C1 C2 O1 59.6(4) no
C13 C1 C2 C3 -175.1(3) no
C10 C1 C11 N1 176.4(3) no
C10 C1 C11 C12 -60.4(4) no
C11 C1 C10 C5 -82.3(4) no
C11 C1 C10 C9 95.9(4) no
C13 C1 C10 C5 154.4(3) no
C13 C1 C10 C9 -27.4(5) no
C13 C1 C11 N1 -60.7(4) no
C13 C1 C11 C12 62.5(4) no
O1 C2 C3 C4 165.8(3) no
O1 C2 C3 C14 -18.6(4) no
C1 C2 C3 C4 39.6(4) no
C1 C2 C3 C14 -144.9(3) no
C2 C3 C4 C5 -1.5(5) no
C14 C3 C4 C5 -176.9(4) no
C3 C4 C5 C6 161.1(4) no
C3 C4 C5 C10 -18.7(6) no
C4 C5 C6 C7 -180.0(4) no
C4 C5 C10 C1 -1.6(5) no
C4 C5 C10 C9 -179.9(3) no
C6 C5 C10 C1 178.5(3) no
C6 C5 C10 C9 0.2(5) no
C10 C5 C6 C7 -0.1(6) no
C5 C6 C7 C8 -0.1(7) no
C6 C7 C8 C9 0.2(8) no
C7 C8 C9 C10 -0.1(7) no
C8 C9 C10 C1 -178.3(4) no
C8 C9 C10 C5 -0.1(6) no
C16 C15 C24 C19 38.0(4) no
C16 C15 C24 C23 -143.4(3) no
C24 C15 C16 O4 178.1(3) no
C24 C15 C16 C17 -55.7(4) no
C16 C15 C25 N2 58.7(4) no
C16 C15 C25 C26 -179.5(3) no
C25 C15 C16 O4 -68.3(4) no
C25 C15 C16 C17 58.0(4) no
C27 C15 C16 O4 57.5(4) no
C27 C15 C16 C17 -176.2(3) no
C24 C15 C25 N2 172.7(3) no
C24 C15 C25 C26 -65.5(4) no
C25 C15 C24 C19 -79.9(4) no
C25 C15 C24 C23 98.7(4) no
C27 C15 C24 C19 156.7(4) no
C27 C15 C24 C23 -24.7(5) no
C27 C15 C25 N2 -64.7(4) no
C27 C15 C25 C26 57.0(4) no
O4 C16 C17 C18 163.9(3) no
O4 C16 C17 C28 -20.4(5) no
C15 C16 C17 C18 40.3(5) no
C15 C16 C17 C28 -144.0(3) no
C16 C17 C18 C19 -2.3(7) no
C28 C17 C18 C19 -177.7(5) no
C17 C18 C19 C20 162.1(4) no
C17 C18 C19 C24 -17.1(7) no
C18 C19 C20 C21 -176.9(4) no
C18 C19 C24 C15 -4.0(5) no
C18 C19 C24 C23 177.3(4) no
C20 C19 C24 C15 176.8(4) no
C20 C19 C24 C23 -1.9(6) no
C24 C19 C20 C21 2.2(6) no
C19 C20 C21 C22 -1.5(8) no
C20 C21 C22 C23 0.5(9) no
C21 C22 C23 C24 -0.1(9) no
C22 C23 C24 C15 -177.7(4) no
C22 C23 C24 C19 0.9(7) no
